data_7108611
loop_
_publ_author_name
'Leigh Loots'
'Helene Wahl'
'Leandi van der Westhuizen'
'Delia A. Haynes'
'Tanya le Roex'

_publ_section_title
;
 Interconversion between different stoichiometric forms of a
 three-component crystal via liquid-assisted grinding
;
_journal_name_full Chem.Commun.
_journal_page_first 11507
_journal_paper_doi 10.1039/c2cc36313e
_journal_volume 48
_journal_year 2012
_chemical_formula_moiety 'C23 H14 O6, C6 H14 N2, 2(H2 O)'
_chemical_formula_sum 'C29 H32 N2 O8'
_chemical_formula_weight 536.57
_chemical_name_common \1
_chemical_name_systematic
;
?
;
_space_group_IT_number 14
_symmetry_cell_setting monoclinic
_symmetry_space_group_name_Hall '-P 2ybc'
_symmetry_space_group_name_H-M 'P 1 21/c 1'
_atom_sites_solution_hydrogens geom
_atom_sites_solution_primary direct
_atom_sites_solution_secondary difmap
_audit_creation_method SHELXL-97
_audit_update_record
;
2012-08-28 # Formatted by publCIF
;
_cell_angle_alpha 90.00
_cell_angle_beta 110.8180(10)
_cell_angle_gamma 90.00
_cell_formula_units_Z 4
_cell_length_a 15.3417(10)
_cell_length_b 12.4564(8)
_cell_length_c 13.9070(9)
_cell_measurement_reflns_used 6854
_cell_measurement_temperature 100(2)
_cell_measurement_theta_max 27.77
_cell_measurement_theta_min 2.26
_cell_volume 2484.2(3)
_computing_cell_refinement 'SAINT (Bruker, 2009)'
_computing_data_collection 'APEX2 (Bruker, 2009)'
_computing_data_reduction SAINT
_computing_molecular_graphics 'X-Seed (Barbour, 2001; Atwood & Barbour, 2003)'
_computing_structure_refinement 'SHELXL-97 (Sheldrick, 1997)'
_computing_structure_solution 'SHELXS-97 (Sheldrick, 1990)'
_diffrn_ambient_temperature 100(2)
_diffrn_measured_fraction_theta_full 0.999
_diffrn_measured_fraction_theta_max 0.904
_diffrn_measurement_device_type 'Bruker APEX CCD area -detector'
_diffrn_measurement_method \w
_diffrn_radiation_monochromator graphite
_diffrn_radiation_source 'fine-focus sealed tube'
_diffrn_radiation_type MoK\a
_diffrn_radiation_wavelength 0.71073
_diffrn_reflns_av_R_equivalents 0.0186
_diffrn_reflns_av_sigmaI/netI 0.0213
_diffrn_reflns_limit_h_max 14
_diffrn_reflns_limit_h_min -20
_diffrn_reflns_limit_k_max 15
_diffrn_reflns_limit_k_min -15
_diffrn_reflns_limit_l_max 17
_diffrn_reflns_limit_l_min -15
_diffrn_reflns_number 14685
_diffrn_reflns_theta_full 26.00
_diffrn_reflns_theta_max 27.95
_diffrn_reflns_theta_min 1.42
_diffrn_standards_number 0
_exptl_absorpt_coefficient_mu 0.105
_exptl_absorpt_correction_T_max 0.9793
_exptl_absorpt_correction_T_min 0.9572
_exptl_absorpt_correction_type multi-scan
_exptl_absorpt_process_details 'SADABS, 2009'
_exptl_crystal_colour yellow
_exptl_crystal_density_diffrn 1.435
_exptl_crystal_density_method 'not measured'
_exptl_crystal_description block
_exptl_crystal_F_000 1136
_exptl_crystal_size_max 0.42
_exptl_crystal_size_mid 0.25
_exptl_crystal_size_min 0.20
_refine_diff_density_max 0.355
_refine_diff_density_min -0.308
_refine_diff_density_rms 0.049
_refine_ls_extinction_method none
_refine_ls_goodness_of_fit_ref 1.052
_refine_ls_hydrogen_treatment mixed
_refine_ls_matrix_type full
_refine_ls_number_parameters 384
_refine_ls_number_reflns 5393
_refine_ls_number_restraints 1
_refine_ls_restrained_S_all 1.052
_refine_ls_R_factor_all 0.0442
_refine_ls_R_factor_gt 0.0381
_refine_ls_shift/su_max 0.000
_refine_ls_shift/su_mean 0.000
_refine_ls_structure_factor_coef Fsqd
_refine_ls_weighting_details 'calc w=1/[\s^2^(Fo^2^)+(0.0547P)^2^+1.0435P] where P=(Fo^2^+2Fc^2^)/3'
_refine_ls_weighting_scheme calc
_refine_ls_wR_factor_gt 0.1005
_refine_ls_wR_factor_ref 0.1058
_reflns_number_gt 4673
_reflns_number_total 5393
_reflns_threshold_expression >2\s(I)
_cod_data_source_file c2cc36313e.txt
_cod_data_source_block 1.CIF
_cod_original_sg_symbol_H-M P21/c
_cod_database_code 7108611

loop_
_symmetry_equiv_pos_as_xyz
'x, y, z'
'-x, y+1/2, -z+1/2'
'-x, -y, -z'
'x, -y-1/2, z-1/2'

loop_
_atom_site_label
_atom_site_type_symbol
_atom_site_fract_x
_atom_site_fract_y
_atom_site_fract_z
_atom_site_U_iso_or_equiv
_atom_site_adp_type
_atom_site_occupancy
_atom_site_symmetry_multiplicity
_atom_site_calc_flag
_atom_site_refinement_flags
O3 O 0.44536(6) 0.82530(7) 0.37113(7) 0.0170(2) Uani 1 1 d .
O2 O 0.57960(6) 0.80177(8) 0.30743(7) 0.0193(2) Uani 1 1 d .
O5 O -0.04150(6) 0.73867(8) 0.44088(7) 0.0207(2) Uani 1 1 d .
O1 O 0.56320(6) 0.69794(7) 0.17182(7) 0.0191(2) Uani 1 1 d .
O4 O 0.07862(6) 0.79019(8) 0.36479(7) 0.0175(2) Uani 1 1 d .
O6 O -0.00753(6) 0.61986(8) 0.56864(7) 0.0198(2) Uani 1 1 d .
C2 C 0.43467(8) 0.71057(10) 0.22785(9) 0.0138(2) Uani 1 1 d .
C14 C 0.14090(8) 0.72244(10) 0.43206(9) 0.0138(2) Uani 1 1 d .
C15 C 0.11124(8) 0.66242(10) 0.50263(9) 0.0142(2) Uani 1 1 d .
N4A N 0.84554(7) 0.81817(9) 0.09754(8) 0.0149(2) Uani 1 1 d .
C22 C 0.29498(8) 0.64439(10) 0.50426(9) 0.0136(2) Uani 1 1 d .
C11 C 0.38393(8) 0.63878(10) 0.15431(9) 0.0147(2) Uani 1 1 d .
H11 H 0.4113 0.6076 0.1095 0.018 Uiso 1 1 calc R
N1A N 0.71095(7) 0.76741(9) 0.15072(8) 0.0167(2) Uani 1 1 d .
C12 C 0.26116(9) 0.78521(10) 0.35992(10) 0.0153(3) Uani 1 1 d .
H12A H 0.2061 0.8268 0.3169 0.018 Uiso 1 1 calc R
H12B H 0.3072 0.8373 0.4032 0.018 Uiso 1 1 calc R
C18 C 0.33175(9) 0.52281(10) 0.65369(10) 0.0166(3) Uani 1 1 d .
H18 H 0.3128 0.4865 0.7031 0.020 Uiso 1 1 calc R
C3 C 0.39363(8) 0.75672(10) 0.29583(9) 0.0135(2) Uani 1 1 d .
C23 C 0.01403(8) 0.67470(10) 0.50318(10) 0.0154(2) Uani 1 1 d .
C5 C 0.25065(8) 0.65902(10) 0.21065(9) 0.0137(2) Uani 1 1 d .
C1 C 0.53235(8) 0.73978(10) 0.23745(10) 0.0147(2) Uani 1 1 d .
C4 C 0.30343(8) 0.73170(10) 0.28875(9) 0.0136(2) Uani 1 1 d .
C20 C 0.44976(8) 0.56693(10) 0.58433(10) 0.0169(3) Uani 1 1 d .
H20 H 0.5118 0.5584 0.5860 0.020 Uiso 1 1 calc R
C16 C 0.17363(8) 0.59662(10) 0.57318(9) 0.0147(2) Uani 1 1 d .
H16 H 0.1540 0.5570 0.6203 0.018 Uiso 1 1 calc R
C17 C 0.26631(8) 0.58689(10) 0.57693(9) 0.0143(2) Uani 1 1 d .
C21 C 0.38944(8) 0.63169(10) 0.51100(10) 0.0163(3) Uani 1 1 d .
H21 H 0.4108 0.6687 0.4639 0.020 Uiso 1 1 calc R
C13 C 0.23080(8) 0.71357(10) 0.43107(9) 0.0135(2) Uani 1 1 d .
C6 C 0.15605(8) 0.63283(10) 0.19502(10) 0.0159(3) Uani 1 1 d .
H6 H 0.1262 0.6657 0.2367 0.019 Uiso 1 1 calc R
C7 C 0.10768(9) 0.56088(11) 0.12069(10) 0.0184(3) Uani 1 1 d .
H7 H 0.0448 0.5444 0.1118 0.022 Uiso 1 1 calc R
C10 C 0.29179(8) 0.61034(10) 0.14395(9) 0.0145(2) Uani 1 1 d .
C9 C 0.23976(9) 0.53569(11) 0.06781(10) 0.0183(3) Uani 1 1 d .
H9 H 0.2676 0.5029 0.0241 0.022 Uiso 1 1 calc R
C3A C 0.76229(9) 0.79784(11) 0.00357(10) 0.0188(3) Uani 1 1 d .
H3A1 H 0.7765 0.7415 -0.0388 0.023 Uiso 1 1 calc R
H3A2 H 0.7448 0.8642 -0.0381 0.023 Uiso 1 1 calc R
C8 C 0.14989(9) 0.51082(11) 0.05704(10) 0.0201(3) Uani 1 1 d .
H8 H 0.1159 0.4599 0.0068 0.024 Uiso 1 1 calc R
C8A C 0.86957(9) 0.71828(11) 0.16074(10) 0.0179(3) Uani 1 1 d .
H8A1 H 0.9282 0.7289 0.2201 0.022 Uiso 1 1 calc R
H8A2 H 0.8789 0.6582 0.1188 0.022 Uiso 1 1 calc R
C5A C 0.82653(9) 0.90731(11) 0.15944(11) 0.0203(3) Uani 1 1 d .
H5A1 H 0.8159 0.9751 0.1198 0.024 Uiso 1 1 calc R
H5A2 H 0.8809 0.9174 0.2237 0.024 Uiso 1 1 calc R
C2A C 0.68160(9) 0.76158(12) 0.03638(10) 0.0204(3) Uani 1 1 d .
H2A1 H 0.6268 0.8084 0.0043 0.024 Uiso 1 1 calc R
H2A2 H 0.6637 0.6870 0.0130 0.024 Uiso 1 1 calc R
C19 C 0.42163(9) 0.51271(10) 0.65740(10) 0.0177(3) Uani 1 1 d .
H19 H 0.4648 0.4695 0.7088 0.021 Uiso 1 1 calc R
C6A C 0.74008(10) 0.87936(12) 0.18516(13) 0.0279(3) Uani 1 1 d .
H6A1 H 0.7545 0.8855 0.2602 0.033 Uiso 1 1 calc R
H6A2 H 0.6888 0.9299 0.1499 0.033 Uiso 1 1 calc R
C7A C 0.78973(9) 0.69175(12) 0.19878(11) 0.0233(3) Uani 1 1 d .
H7A1 H 0.7686 0.6170 0.1801 0.028 Uiso 1 1 calc R
H7A2 H 0.8116 0.6983 0.2746 0.028 Uiso 1 1 calc R
O7 O 0.06563(8) 0.50455(9) 0.76123(9) 0.0262(2) Uani 1 1 d .
O8 O 0.60675(8) 0.52666(9) 0.06674(10) 0.0338(3) Uani 1 1 d D
H7W2 H 0.0773(15) 0.5614(19) 0.7984(17) 0.050(6) Uiso 1 1 d .
H4 H 0.0275(15) 0.7848(16) 0.3819(16) 0.045(6) Uiso 1 1 d .
H4A H 0.9014(13) 0.8395(15) 0.0789(14) 0.038(5) Uiso 1 1 d .
H7W1 H 0.0477(14) 0.5296(16) 0.7010(17) 0.040(6) Uiso 1 1 d .
H3 H 0.5002(16) 0.8295(18) 0.3611(17) 0.055(6) Uiso 1 1 d .
H1A H 0.6539(16) 0.7399(18) 0.1720(17) 0.058(7) Uiso 1 1 d .
H8W1 H 0.5710(18) 0.585(2) 0.094(2) 0.082(8) Uiso 1 1 d .
H8W2 H 0.585(2) 0.4565(18) 0.084(2) 0.109(11) Uiso 1 1 d D

loop_
_atom_site_aniso_label
_atom_site_aniso_U_11
_atom_site_aniso_U_22
_atom_site_aniso_U_33
_atom_site_aniso_U_23
_atom_site_aniso_U_13
_atom_site_aniso_U_12
O3 0.0130(4) 0.0210(5) 0.0183(5) -0.0033(4) 0.0071(4) -0.0033(4)
O2 0.0133(4) 0.0255(5) 0.0202(5) -0.0015(4) 0.0073(4) -0.0029(4)
O5 0.0129(4) 0.0285(5) 0.0222(5) 0.0047(4) 0.0081(4) 0.0032(4)
O1 0.0152(4) 0.0224(5) 0.0244(5) -0.0027(4) 0.0127(4) -0.0015(4)
O4 0.0116(4) 0.0234(5) 0.0187(5) 0.0045(4) 0.0068(4) 0.0028(4)
O6 0.0157(4) 0.0248(5) 0.0237(5) 0.0035(4) 0.0132(4) 0.0020(4)
C2 0.0115(5) 0.0153(6) 0.0157(6) 0.0049(5) 0.0062(5) 0.0015(4)
C14 0.0123(6) 0.0154(6) 0.0135(6) -0.0019(5) 0.0042(5) 0.0002(4)
C15 0.0126(6) 0.0167(6) 0.0152(6) -0.0034(5) 0.0071(5) -0.0011(5)
N4A 0.0128(5) 0.0169(5) 0.0175(5) -0.0011(4) 0.0084(4) -0.0004(4)
C22 0.0127(6) 0.0148(6) 0.0139(6) -0.0041(5) 0.0056(4) -0.0008(4)
C11 0.0145(6) 0.0164(6) 0.0149(6) 0.0029(5) 0.0074(5) 0.0026(5)
N1A 0.0127(5) 0.0226(6) 0.0169(5) -0.0018(4) 0.0076(4) -0.0021(4)
C12 0.0137(6) 0.0157(6) 0.0189(6) 0.0001(5) 0.0087(5) -0.0001(5)
C18 0.0177(6) 0.0158(6) 0.0164(6) -0.0003(5) 0.0060(5) -0.0010(5)
C3 0.0133(6) 0.0139(6) 0.0136(6) 0.0021(4) 0.0051(5) 0.0004(4)
C23 0.0127(6) 0.0190(6) 0.0160(6) -0.0030(5) 0.0069(5) -0.0012(5)
C5 0.0126(6) 0.0145(6) 0.0144(6) 0.0046(5) 0.0054(4) 0.0011(4)
C1 0.0126(6) 0.0160(6) 0.0169(6) 0.0044(5) 0.0069(5) 0.0022(5)
C4 0.0125(6) 0.0152(6) 0.0139(6) 0.0031(5) 0.0058(5) 0.0020(4)
C20 0.0112(6) 0.0191(6) 0.0204(6) -0.0042(5) 0.0056(5) 0.0009(5)
C16 0.0147(6) 0.0163(6) 0.0149(6) -0.0019(5) 0.0074(5) -0.0016(5)
C17 0.0146(6) 0.0140(6) 0.0148(6) -0.0032(5) 0.0057(5) -0.0005(4)
C21 0.0142(6) 0.0191(6) 0.0172(6) -0.0014(5) 0.0076(5) 0.0003(5)
C13 0.0130(6) 0.0152(6) 0.0134(6) -0.0023(5) 0.0061(5) -0.0013(4)
C6 0.0134(6) 0.0196(6) 0.0157(6) 0.0042(5) 0.0065(5) 0.0015(5)
C7 0.0114(6) 0.0234(7) 0.0196(6) 0.0036(5) 0.0046(5) -0.0019(5)
C10 0.0140(6) 0.0156(6) 0.0143(6) 0.0032(5) 0.0056(5) 0.0014(5)
C9 0.0189(6) 0.0199(6) 0.0173(6) -0.0005(5) 0.0077(5) 0.0004(5)
C3A 0.0162(6) 0.0262(7) 0.0147(6) 0.0008(5) 0.0062(5) -0.0004(5)
C8 0.0176(6) 0.0215(7) 0.0187(6) -0.0030(5) 0.0032(5) -0.0039(5)
C8A 0.0151(6) 0.0208(6) 0.0193(6) 0.0028(5) 0.0078(5) 0.0022(5)
C5A 0.0188(6) 0.0193(6) 0.0270(7) -0.0064(5) 0.0134(5) -0.0018(5)
C2A 0.0147(6) 0.0286(7) 0.0173(6) 0.0011(5) 0.0050(5) -0.0029(5)
C19 0.0162(6) 0.0151(6) 0.0194(6) 0.0001(5) 0.0034(5) 0.0030(5)
C6A 0.0241(7) 0.0282(8) 0.0397(9) -0.0152(7) 0.0216(7) -0.0080(6)
C7A 0.0147(6) 0.0307(7) 0.0245(7) 0.0110(6) 0.0069(5) 0.0011(5)
O7 0.0301(6) 0.0219(5) 0.0274(6) 0.0027(5) 0.0112(5) 0.0005(4)
O8 0.0364(6) 0.0257(6) 0.0489(7) -0.0005(5) 0.0271(6) -0.0015(5)

loop_
_atom_type_symbol
_atom_type_description
_atom_type_scat_dispersion_real
_atom_type_scat_dispersion_imag
_atom_type_scat_source
C C 0.0033 0.0016 'International Tables Vol C Tables 4.2.6.8 and 6.1.1.4'
H H 0.0000 0.0000 'International Tables Vol C Tables 4.2.6.8 and 6.1.1.4'
N N 0.0061 0.0033 'International Tables Vol C Tables 4.2.6.8 and 6.1.1.4'
O O 0.0106 0.0060 'International Tables Vol C Tables 4.2.6.8 and 6.1.1.4'

loop_
_geom_angle_atom_site_label_1
_geom_angle_atom_site_label_2
_geom_angle_atom_site_label_3
_geom_angle
C3 O3 H3 103.8(14)
C14 O4 H4 103.7(13)
C11 C2 C3 119.22(11)
C11 C2 C1 120.51(11)
C3 C2 C1 120.26(11)
O4 C14 C13 119.87(11)
O4 C14 C15 118.50(11)
C13 C14 C15 121.63(11)
C16 C15 C14 119.44(11)
C16 C15 C23 119.92(11)
C14 C15 C23 120.58(11)
C3A N4A C8A 109.30(10)
C3A N4A C5A 110.46(10)
C8A N4A C5A 109.75(10)
C3A N4A H4A 111.1(11)
C8A N4A H4A 108.3(11)
C5A N4A H4A 107.9(11)
C13 C22 C21 122.75(11)
C13 C22 C17 119.95(11)
C21 C22 C17 117.28(11)
C2 C11 C10 121.37(11)
C2 C11 H11 119.3
C10 C11 H11 119.3
C7A N1A C6A 110.17(11)
C7A N1A C2A 109.67(11)
C6A N1A C2A 109.29(11)
C7A N1A H1A 106.5(12)
C6A N1A H1A 113.0(12)
C2A N1A H1A 108.1(12)
C4 C12 C13 117.83(10)
C4 C12 H12A 107.8
C13 C12 H12A 107.8
C4 C12 H12B 107.8
C13 C12 H12B 107.8
H12A C12 H12B 107.2
C19 C18 C17 120.89(12)
C19 C18 H18 119.6
C17 C18 H18 119.6
O3 C3 C4 119.20(11)
O3 C3 C2 119.09(11)
C4 C3 C2 121.69(11)
O5 C23 O6 123.20(11)
O5 C23 C15 119.40(11)
O6 C23 C15 117.39(11)
C4 C5 C6 122.22(11)
C4 C5 C10 120.12(11)
C6 C5 C10 117.65(11)
O2 C1 O1 123.18(11)
O2 C1 C2 120.16(11)
O1 C1 C2 116.65(11)
C3 C4 C5 118.63(11)
C3 C4 C12 120.14(11)
C5 C4 C12 121.17(11)
C21 C20 C19 121.32(11)
C21 C20 H20 119.3
C19 C20 H20 119.3
C15 C16 C17 121.06(12)
C15 C16 H16 119.5
C17 C16 H16 119.5
C16 C17 C18 120.65(12)
C16 C17 C22 119.37(11)
C18 C17 C22 119.95(11)
C20 C21 C22 121.05(12)
C20 C21 H21 119.5
C22 C21 H21 119.5
C14 C13 C22 118.49(11)
C14 C13 C12 119.60(11)
C22 C13 C12 121.63(10)
C7 C6 C5 120.89(12)
C7 C6 H6 119.6
C5 C6 H6 119.6
C6 C7 C8 121.00(12)
C6 C7 H7 119.5
C8 C7 H7 119.5
C11 C10 C9 121.06(11)
C11 C10 C5 118.93(11)
C9 C10 C5 120.01(11)
C8 C9 C10 120.44(12)
C8 C9 H9 119.8
C10 C9 H9 119.8
N4A C3A C2A 108.70(10)
N4A C3A H3A1 109.9
C2A C3A H3A1 109.9
N4A C3A H3A2 109.9
C2A C3A H3A2 109.9
H3A1 C3A H3A2 108.3
C9 C8 C7 119.96(12)
C9 C8 H8 120.0
C7 C8 H8 120.0
N4A C8A C7A 108.82(10)
N4A C8A H8A1 109.9
C7A C8A H8A1 109.9
N4A C8A H8A2 109.9
C7A C8A H8A2 109.9
H8A1 C8A H8A2 108.3
N4A C5A C6A 109.14(11)
N4A C5A H5A1 109.9
C6A C5A H5A1 109.9
N4A C5A H5A2 109.9
C6A C5A H5A2 109.9
H5A1 C5A H5A2 108.3
N1A C2A C3A 109.47(10)
N1A C2A H2A1 109.8
C3A C2A H2A1 109.8
N1A C2A H2A2 109.8
C3A C2A H2A2 109.8
H2A1 C2A H2A2 108.2
C18 C19 C20 119.46(12)
C18 C19 H19 120.3
C20 C19 H19 120.3
N1A C6A C5A 108.86(11)
N1A C6A H6A1 109.9
C5A C6A H6A1 109.9
N1A C6A H6A2 109.9
C5A C6A H6A2 109.9
H6A1 C6A H6A2 108.3
N1A C7A C8A 109.21(11)
N1A C7A H7A1 109.8
C8A C7A H7A1 109.8
N1A C7A H7A2 109.8
C8A C7A H7A2 109.8
H7A1 C7A H7A2 108.3
H7W2 O7 H7W1 102.6(19)
H8W1 O8 H8W2 104(2)

loop_
_geom_bond_atom_site_label_1
_geom_bond_atom_site_label_2
_geom_bond_distance
O3 C3 1.3659(15)
O3 H3 0.90(2)
O2 C1 1.2520(16)
O5 C23 1.2597(16)
O1 C1 1.2790(16)
O4 C14 1.3657(15)
O4 H4 0.90(2)
O6 C23 1.2722(16)
C2 C11 1.3732(18)
C2 C3 1.4295(17)
C2 C1 1.5013(16)
C14 C13 1.3885(17)
C14 C15 1.4306(17)
C15 C16 1.3723(17)
C15 C23 1.5019(16)
N4A C3A 1.4889(16)
N4A C8A 1.4920(16)
N4A C5A 1.4958(16)
N4A H4A 1.01(2)
C22 C13 1.4268(17)
C22 C21 1.4274(16)
C22 C17 1.4296(17)
C11 C10 1.4141(17)
C11 H11 0.9500
N1A C7A 1.4904(17)
N1A C6A 1.4905(18)
N1A C2A 1.4925(17)
N1A H1A 1.07(2)
C12 C4 1.5168(17)
C12 C13 1.5232(17)
C12 H12A 0.9900
C12 H12B 0.9900
C18 C19 1.3672(18)
C18 C17 1.4222(17)
C18 H18 0.9500
C3 C4 1.3874(17)
C5 C4 1.4248(17)
C5 C6 1.4267(17)
C5 C10 1.4293(17)
C20 C21 1.3698(18)
C20 C19 1.4095(19)
C20 H20 0.9500
C16 C17 1.4094(17)
C16 H16 0.9500
C21 H21 0.9500
C6 C7 1.3701(18)
C6 H6 0.9500
C7 C8 1.4139(19)
C7 H7 0.9500
C10 C9 1.4221(18)
C9 C8 1.3685(18)
C9 H9 0.9500
C3A C2A 1.5318(18)
C3A H3A1 0.9900
C3A H3A2 0.9900
C8 H8 0.9500
C8A C7A 1.5330(18)
C8A H8A1 0.9900
C8A H8A2 0.9900
C5A C6A 1.5315(18)
C5A H5A1 0.9900
C5A H5A2 0.9900
C2A H2A1 0.9900
C2A H2A2 0.9900
C19 H19 0.9500
C6A H6A1 0.9900
C6A H6A2 0.9900
C7A H7A1 0.9900
C7A H7A2 0.9900
O7 H7W2 0.86(2)
O7 H7W1 0.84(2)
O8 H8W1 1.06(3)
O8 H8W2 1.000(18)

loop_
_geom_hbond_atom_site_label_D
_geom_hbond_atom_site_label_H
_geom_hbond_atom_site_label_A
_geom_hbond_distance_DH
_geom_hbond_distance_HA
_geom_hbond_distance_DA
_geom_hbond_angle_DHA
_geom_hbond_site_symmetry_A
O7 H7W2 O4 0.86(2) 2.06(2) 2.9064(15) 168(2) 4_576
O4 H4 O5 0.90(2) 1.66(2) 2.5127(13) 158(2) .
N4A H4A O6 1.01(2) 1.54(2) 2.5461(13) 170.5(18) 4_675
N4A H4A O5 1.01(2) 2.569(19) 3.3069(14) 129.4(14) 4_675
O7 H7W1 O6 0.84(2) 2.06(2) 2.8914(15) 166.7(19) .
O3 H3 O2 0.90(2) 1.68(2) 2.5315(13) 157(2) .
N1A H1A O1 1.07(2) 1.49(2) 2.5389(14) 165(2) .
N1A H1A O2 1.07(2) 2.64(2) 3.4808(14) 134.7(16) .
O8 H8W1 O1 1.06(3) 1.80(3) 2.7978(15) 155(2) .
O8 H8W2 O3 1.000(18) 1.862(18) 2.8579(14) 174(3) 2_645

loop_
_geom_torsion_atom_site_label_1
_geom_torsion_atom_site_label_2
_geom_torsion_atom_site_label_3
_geom_torsion_atom_site_label_4
_geom_torsion
O4 C14 C15 C16 -177.83(11)
C13 C14 C15 C16 1.87(18)
O4 C14 C15 C23 -0.60(17)
C13 C14 C15 C23 179.09(11)
C3 C2 C11 C10 0.54(18)
C1 C2 C11 C10 -179.91(11)
C11 C2 C3 O3 177.81(11)
C1 C2 C3 O3 -1.74(17)
C11 C2 C3 C4 -0.69(18)
C1 C2 C3 C4 179.77(11)
C16 C15 C23 O5 177.09(12)
C14 C15 C23 O5 -0.12(18)
C16 C15 C23 O6 -2.04(18)
C14 C15 C23 O6 -179.24(11)
C11 C2 C1 O2 -176.97(11)
C3 C2 C1 O2 2.57(18)
C11 C2 C1 O1 2.65(17)
C3 C2 C1 O1 -177.81(11)
O3 C3 C4 C5 -179.23(10)
C2 C3 C4 C5 -0.74(18)
O3 C3 C4 C12 3.59(17)
C2 C3 C4 C12 -177.91(11)
C6 C5 C4 C3 -177.05(11)
C10 C5 C4 C3 2.30(17)
C6 C5 C4 C12 0.09(18)
C10 C5 C4 C12 179.44(11)
C13 C12 C4 C3 -119.68(13)
C13 C12 C4 C5 63.22(15)
C14 C15 C16 C17 -0.27(18)
C23 C15 C16 C17 -177.51(11)
C15 C16 C17 C18 176.74(12)
C15 C16 C17 C22 -1.65(18)
C19 C18 C17 C16 179.70(12)
C19 C18 C17 C22 -1.91(18)
C13 C22 C17 C16 2.06(17)
C21 C22 C17 C16 -179.83(11)
C13 C22 C17 C18 -176.35(11)
C21 C22 C17 C18 1.76(17)
C19 C20 C21 C22 -1.67(19)
C13 C22 C21 C20 178.04(12)
C17 C22 C21 C20 -0.01(18)
O4 C14 C13 C22 178.26(10)
C15 C14 C13 C22 -1.43(18)
O4 C14 C13 C12 4.18(17)
C15 C14 C13 C12 -175.51(11)
C21 C22 C13 C14 -178.53(11)
C17 C22 C13 C14 -0.53(17)
C21 C22 C13 C12 -4.58(18)
C17 C22 C13 C12 173.42(11)
C4 C12 C13 C14 -127.44(12)
C4 C12 C13 C22 58.67(16)
C4 C5 C6 C7 -178.60(12)
C10 C5 C6 C7 2.03(18)
C5 C6 C7 C8 -0.27(19)
C2 C11 C10 C9 -179.81(11)
C2 C11 C10 C5 1.00(18)
C4 C5 C10 C11 -2.44(17)
C6 C5 C10 C11 176.94(11)
C4 C5 C10 C9 178.37(11)
C6 C5 C10 C9 -2.25(17)
C11 C10 C9 C8 -178.45(12)
C5 C10 C9 C8 0.73(19)
C8A N4A C3A C2A 58.23(13)
C5A N4A C3A C2A -62.61(14)
C10 C9 C8 C7 1.1(2)
C6 C7 C8 C9 -1.3(2)
C3A N4A C8A C7A -64.70(13)
C5A N4A C8A C7A 56.57(13)
C3A N4A C5A C6A 56.22(14)
C8A N4A C5A C6A -64.36(14)
C7A N1A C2A C3A -62.89(14)
C6A N1A C2A C3A 57.98(14)
N4A C3A C2A N1A 4.59(15)
C17 C18 C19 C20 0.25(19)
C21 C20 C19 C18 1.56(19)
C7A N1A C6A C5A 56.17(15)
C2A N1A C6A C5A -64.39(14)
N4A C5A C6A N1A 6.70(16)
C6A N1A C7A C8A -63.95(14)
C2A N1A C7A C8A 56.38(14)
N4A C8A C7A N1A 6.09(15)
